data_1557733
loop_
_publ_author_name
'Huang, Nai-Han'
'Liu, Yan'
'Li, Rong-Tian'
'Chen, Jing'
'Hu, Pei-Pei'
'Young, David J.'
'Chen, Jin-Xiang'
'Zhang, Wen-Hua'

_publ_section_title
;
 Sequential Ag<sup>+</sup>/biothiol and synchronous
 Ag<sup>+</sup>/Hg<sup>2+</sup> biosensing with zwitterionic
 Cu<sup>2+</sup>-based metal-organic frameworks.
;
_journal_issue 7
_journal_name_full 'The Analyst'
_journal_page_first 2779
_journal_page_last 2788
_journal_paper_doi 10.1039/d0an00002g
_journal_volume 145
_journal_year 2020
_chemical_formula_sum 'C25 H35 Cu N3 O15 S'
_chemical_formula_weight 713.160
_space_group_IT_number 2
_space_group_name_Hall '-P 1'
_space_group_name_H-M_alt 'P -1'
_symmetry_Int_Tables_number 2
_symmetry_space_group_name_Hall '-P 1'
_symmetry_space_group_name_H-M 'P -1'
_audit_creation_date 2019-06-21
_audit_creation_method SHELXL-97
_audit_update_record 2019-06-21
_cell_angle_alpha 108.719(8)
_cell_angle_beta 99.862(8)
_cell_angle_gamma 107.399(8)
_cell_formula_units_Z 2
_cell_length_a 11.944(4)
_cell_length_b 12.209(5)
_cell_length_c 12.690(5)
_cell_volume 1597.6(11)
_refine_ls_R_factor_all 0.106
_cod_data_source_file d0an00002g2.cif
_cod_data_source_block MOF1
_cod_original_cell_volume 1597.6(10)
_cod_original_sg_symbol_Hall -P_1
_cod_database_code 1557733

loop_
_symmetry_equiv_pos_site_id
_symmetry_equiv_pos_as_xyz
1 x,y,z
2 -x,-y,-z

loop_
_atom_site_aniso_label
_atom_site_aniso_U_11
_atom_site_aniso_U_22
_atom_site_aniso_U_33
_atom_site_aniso_U_12
_atom_site_aniso_U_13
_atom_site_aniso_U_23
Cu1 0.0236(4) 0.0446(4) 0.0862(6) 0.0139(3) 0.0157(4) 0.0262(4)
Cu2 0.0274(4) 0.0389(3) 0.0367(3) 0.0022(3) 0.0019(3) 0.0120(2)
S1 0.0266(6) 0.0808(7) 0.0372(5) 0.0093(5) 0.0072(4) 0.0113(5)
O1 0.0320(16) 0.0441(14) 0.0680(17) 0.0132(12) 0.0083(13) 0.0167(13)
O2 0.067(3) 0.077(2) 0.072(2) 0.034(2) -0.016(2) 0.0090(17)
O3 0.096(3) 0.0556(17) 0.0452(16) 0.0299(19) 0.0070(18) 0.0024(13)
O4 0.155(6) 0.102(3) 0.089(3) 0.097(4) -0.011(3) -0.006(2)
O5 0.050(2) 0.0460(16) 0.077(2) 0.0005(14) 0.0127(17) 0.0199(14)
O6 0.0352(19) 0.0513(15) 0.074(2) -0.0040(14) 0.0064(15) 0.0234(14)
N1 0.0278(18) 0.0451(15) 0.0595(19) 0.0131(14) 0.0113(15) 0.0188(14)
N2 0.0306(18) 0.0396(14) 0.0398(14) 0.0056(13) 0.0079(13) 0.0148(11)
N3 0.0329(18) 0.0348(13) 0.0392(14) 0.0004(12) 0.0072(13) 0.0161(11)
C1 0.031(2) 0.054(2) 0.060(2) 0.0164(18) 0.0093(18) 0.0216(18)
C2 0.037(2) 0.061(2) 0.049(2) 0.0134(19) 0.0128(18) 0.0239(18)
C3 0.0201(19) 0.0486(18) 0.0447(18) 0.0048(15) 0.0064(15) 0.0111(15)
C4 0.031(2) 0.058(2) 0.0422(18) 0.0110(18) 0.0060(16) 0.0179(16)
C5 0.029(2) 0.052(2) 0.052(2) 0.0145(17) 0.0152(17) 0.0205(16)
C6 0.0191(18) 0.0483(18) 0.0369(16) 0.0029(15) 0.0049(14) 0.0128(14)
C7 0.031(2) 0.056(2) 0.049(2) 0.0138(18) 0.0078(17) 0.0174(17)
C8 0.031(2) 0.0463(18) 0.0449(19) 0.0119(16) 0.0110(16) 0.0105(15)
C9 0.031(2) 0.0443(17) 0.0421(17) 0.0131(16) 0.0121(15) 0.0154(14)
C10 0.034(2) 0.0421(17) 0.0425(18) 0.0094(16) 0.0116(16) 0.0102(14)
C11 0.034(2) 0.054(2) 0.052(2) 0.0193(18) 0.0164(18) 0.0208(17)
C12 0.033(2) 0.0380(15) 0.0433(17) 0.0090(15) 0.0142(15) 0.0157(13)
C13 0.032(2) 0.0327(15) 0.0446(17) 0.0045(14) 0.0137(15) 0.0124(13)
C14 0.036(2) 0.0359(16) 0.0469(18) 0.0060(15) 0.0090(16) 0.0207(14)
C15 0.043(2) 0.0346(15) 0.0370(16) 0.0058(15) 0.0105(16) 0.0164(13)
C16 0.034(2) 0.0364(15) 0.0362(16) 0.0022(15) 0.0099(15) 0.0129(13)
C17 0.075(4) 0.0424(18) 0.045(2) 0.021(2) 0.017(2) 0.0151(16)
C18 0.049(3) 0.0440(18) 0.0332(16) -0.0008(18) 0.0031(16) 0.0151(14)
C19 0.039(2) 0.0388(16) 0.0323(15) 0.0013(16) 0.0046(15) 0.0113(13)
C20 0.036(2) 0.0503(19) 0.0417(18) 0.0070(17) 0.0083(16) 0.0169(15)
C21 0.042(2) 0.0420(17) 0.0446(18) 0.0091(17) 0.0119(17) 0.0150(15)
C22 0.038(2) 0.0429(17) 0.0341(16) 0.0014(16) 0.0068(15) 0.0154(14)
C23 0.033(2) 0.060(2) 0.051(2) 0.0037(19) 0.0116(19) 0.0085(18)
C24 0.047(3) 0.0443(19) 0.046(2) 0.0055(19) 0.0092(19) 0.0032(16)
C25 0.046(3) 0.045(2) 0.0438(19) -0.0003(18) 0.0110(18) 0.0184(16)
O1W 0.078(3) 0.073(2) 0.090(3) 0.020(2) 0.031(2) 0.0266(19)
O2W 0.047(2) 0.0677(18) 0.0533(17) -0.0064(16) 0.0106(15) 0.0108(14)
O3W 0.0381(17) 0.0480(13) 0.0431(13) 0.0026(12) 0.0015(12) 0.0187(11)
O4W 0.114(7) 0.179(7) 0.193(8) 0.017(6) 0.020(6) 0.030(6)
O5W 0.240(12) 0.148(6) 0.205(8) 0.091(7) 0.114(8) 0.041(6)
O6W 0.222(9) 0.073(3) 0.125(5) -0.006(4) 0.002(5) 0.038(3)
O7W 0.138(7) 0.133(5) 0.145(5) 0.073(5) 0.015(5) 0.022(4)
O8W 0.092(5) 0.113(4) 0.186(6) 0.025(4) 0.029(4) 0.023(4)
O9W 0.093(5) 0.113(4) 0.156(5) 0.037(4) 0.028(4) 0.023(4)

loop_
_atom_site_label
_atom_site_type_symbol
_atom_site_fract_x
_atom_site_fract_y
_atom_site_fract_z
_atom_site_occupancy
_atom_site_symmetry_multiplicity
_atom_site_Wyckoff_symbol
_atom_site_attached_hydrogens
_atom_site_calc_flag
_atom_site_thermal_displace_type
_atom_site_U_iso_or_equiv
Cu1 Cu 1.0000 0.5000 0.5000 1.000 1 g ? d Uani 0.0512(3)
Cu2 Cu 0.0000 0.0000 0.0000 1.000 1 a ? d Uani 0.0388(2)
S1 S 0.4295(1) 0.3250(1) 0.4962(1) 1.000 2 i ? d Uani 0.0545(3)
O1 O 0.9694(3) 0.6403(3) 0.4801(3) 1.000 2 i ? d Uani 0.0507(7)
O2 O 1.0977(4) 0.8074(4) 0.6397(3) 1.000 2 i ? d Uani 0.0805(13)
O3 O 0.9394(4) 1.1554(3) 0.7509(3) 1.000 2 i ? d Uani 0.0721(11)
O4 O 0.7756(6) 1.1372(5) 0.6280(4) 1.000 2 i ? d Uani 0.121(2)
O5 O 0.3520(3) 0.2144(3) 0.0198(3) 1.000 2 i ? d Uani 0.0638(9)
O6 O 0.2301(3) 0.3186(3) 0.0423(3) 1.000 2 i ? d Uani 0.0602(9)
N1 N 0.8185(3) 0.4193(3) 0.4778(3) 1.000 2 i ? d Uani 0.0450(8)
N2 N 0.1401(3) 0.1069(3) 0.1455(3) 1.000 2 i ? d Uani 0.0392(7)
N3 N 0.8010(3) 0.8431(3) 0.3731(2) 1.000 2 i ? d Uani 0.0389(7)
C1 C 0.7816(4) 0.3726(4) 0.5533(4) 1.000 2 i ? d Uani 0.0488(10)
H1 H 0.8395 0.3647 0.6065 1.000 2 i ? calc Uiso 0.05900
C2 C 0.6615(4) 0.3353(4) 0.5558(4) 1.000 2 i ? d Uani 0.0495(10)
H2 H 0.6388 0.3037 0.6099 1.000 2 i ? calc Uiso 0.05900
C3 C 0.5756(4) 0.3461(4) 0.4757(3) 1.000 2 i ? d Uani 0.0423(9)
C4 C 0.6112(4) 0.3855(4) 0.3927(3) 1.000 2 i ? d Uani 0.0464(9)
H4 H 0.5538 0.3879 0.3347 1.000 2 i ? calc Uiso 0.05600
C5 C 0.7319(4) 0.4213(4) 0.3962(4) 1.000 2 i ? d Uani 0.0444(9)
H5 H 0.7553 0.4482 0.3397 1.000 2 i ? calc Uiso 0.05300
C6 C 0.3265(3) 0.2474(3) 0.3533(3) 1.000 2 i ? d Uani 0.0388(8)
C7 C 0.3287(4) 0.1409(4) 0.2744(3) 1.000 2 i ? d Uani 0.0478(9)
H7 H 0.3931 0.1148 0.2899 1.000 2 i ? calc Uiso 0.05700
C8 C 0.2341(4) 0.0734(4) 0.1721(3) 1.000 2 i ? d Uani 0.0436(9)
H8 H 0.2359 0.0012 0.1191 1.000 2 i ? calc Uiso 0.05200
C9 C 0.1413(4) 0.2136(3) 0.2228(3) 1.000 2 i ? d Uani 0.0398(8)
H9 H 0.0775 0.2396 0.2048 1.000 2 i ? calc Uiso 0.04800
C10 C 0.2316(4) 0.2850(3) 0.3259(3) 1.000 2 i ? d Uani 0.0426(9)
H10 H 0.2291 0.3579 0.3770 1.000 2 i ? calc Uiso 0.05100
C11 C 1.0105(4) 0.7515(4) 0.5509(4) 1.000 2 i ? d Uani 0.0457(9)
C12 C 0.9376(4) 0.8247(3) 0.5178(3) 1.000 2 i ? d Uani 0.0388(8)
C13 C 0.8687(4) 0.7818(3) 0.4046(3) 1.000 2 i ? d Uani 0.0389(8)
H13 H 0.8685 0.7101 0.3491 1.000 2 i ? calc Uiso 0.04700
C14 C 0.7940(4) 0.9422(3) 0.4517(3) 1.000 2 i ? d Uani 0.0408(9)
H14 H 0.7427 0.9801 0.4292 1.000 2 i ? calc Uiso 0.04900
C15 C 0.8635(4) 0.9886(3) 0.5671(3) 1.000 2 i ? d Uani 0.0398(9)
C16 C 0.9369(4) 0.9315(3) 0.5996(3) 1.000 2 i ? d Uani 0.0386(8)
H16 H 0.9862 0.9640 0.6761 1.000 2 i ? calc Uiso 0.04600
C17 C 0.8601(5) 1.1046(4) 0.6560(3) 1.000 2 i ? d Uani 0.0551(12)
C18 C 0.7333(4) 0.7969(3) 0.2466(3) 1.000 2 i ? d Uani 0.0479(11)
H18A H 0.7907 0.7937 0.2012 1.000 2 i ? calc Uiso 0.05700
H18B H 0.6966 0.8547 0.2351 1.000 2 i ? calc Uiso 0.05700
C19 C 0.6338(4) 0.6681(3) 0.2045(3) 1.000 2 i ? d Uani 0.0415(9)
C20 C 0.6541(4) 0.5623(4) 0.1513(3) 1.000 2 i ? d Uani 0.0457(9)
H20 H 0.7316 0.5677 0.1443 1.000 2 i ? calc Uiso 0.05500
C21 C 0.5576(4) 0.4458(4) 0.1074(3) 1.000 2 i ? d Uani 0.0453(9)
H21 H 0.5714 0.3737 0.0714 1.000 2 i ? calc Uiso 0.05400
C22 C 0.4422(4) 0.4367(3) 0.1167(3) 1.000 2 i ? d Uani 0.0425(9)
C23 C 0.4253(4) 0.5432(4) 0.1742(4) 1.000 2 i ? d Uani 0.0556(11)
H23 H 0.3487 0.5376 0.1840 1.000 2 i ? calc Uiso 0.06700
C24 C 0.5199(5) 0.6592(4) 0.2182(4) 1.000 2 i ? d Uani 0.0533(11)
H24 H 0.5066 0.7309 0.2568 1.000 2 i ? calc Uiso 0.06400
C25 C 0.3336(5) 0.3119(4) 0.0563(3) 1.000 2 i ? d Uani 0.0492(11)
O1W O 0.9663(4) 0.4141(4) 0.2864(4) 1.000 2 i ? d Uani 0.0830(12)
H1W1 H 1.0172 0.3813 0.2675 1.000 2 i ? d Uiso 0.10000
H2W1 H 0.9043 0.3574 0.2867 1.000 2 i ? d Uiso 0.10000
O2W O -0.1492(3) 0.0122(3) 0.1043(3) 1.000 2 i ? d Uani 0.0671(10)
H1W2 H -0.1262 0.0009 0.1658 1.000 2 i ? d Uiso 0.08100
H2W2 H -0.2007 -0.0575 0.0528 1.000 2 i ? d Uiso 0.08100
O3W O -0.0096(3) -0.1520(3) 0.0307(2) 1.000 2 i ? d Uani 0.0478(7)
H1W3 H 0.0093 -0.1662 0.0913 1.000 2 i ? d Uiso 0.05700
H2W3 H -0.0505 -0.2221 -0.0260 1.000 2 i ? d Uiso 0.05700
O4W O 1.3628(8) 0.9239(9) 0.7142(8) 1.000 2 i ? d Uani 0.187(4)
H1W4 H 1.3976 0.9755 0.6869 1.000 2 i ? d Uiso 0.22400
H2W4 H 1.3144 0.8570 0.6570 1.000 2 i ? d Uiso 0.22400
O5W O 0.7351(11) 1.2355(8) 0.8610(9) 1.000 2 i ? d Uani 0.194(4)
H1W5 H 0.6747 1.2153 0.8027 1.000 2 i ? d Uiso 0.23300
H2W5 H 0.7502 1.1705 0.8555 1.000 2 i ? d Uiso 0.23300
O6W O 1.0187(8) 1.4154(5) 0.8165(5) 1.000 2 i ? d Uani 0.163(4)
H1W6 H 1.0582 1.4523 0.7799 1.000 2 i ? d Uiso 0.19600
H2W6 H 0.9878 1.3375 0.7743 1.000 2 i ? d Uiso 0.19600
O7W O 0.1393(8) 0.4984(6) 0.0430(6) 1.000 2 i ? d Uani 0.146(3)
H1W7 H 0.2061 0.4918 0.0333 1.000 2 i ? d Uiso 0.17500
H2W7 H 0.1300 0.5547 0.0209 1.000 2 i ? d Uiso 0.17500
O8W O 0.7720(7) 0.2133(6) 0.0903(7) 1.000 2 i ? d Uani 0.145(3)
H1W8 H 0.7003 0.1953 0.0484 1.000 2 i ? d Uiso 0.17400
H2W8 H 0.7892 0.1484 0.0682 1.000 2 i ? d Uiso 0.17400
O9W O 0.5298(6) 0.1197(6) 0.0814(6) 1.000 2 i ? d Uani 0.131(2)
H1W9 H 0.4792 0.1511 0.1042 1.000 2 i ? d Uiso 0.15700
H2W9 H 0.5323 0.0674 0.1118 1.000 2 i ? d Uiso 0.15700

loop_
_atom_type_symbol
_atom_type_oxidation_number
_atom_type_radius_bond
Cu ? 1.200
S ? 1.200
O ? 1.200
N ? 1.200
C ? 1.200
H ? 1.200

loop_
_geom_angle_atom_site_label_1
_geom_angle_atom_site_label_2
_geom_angle_atom_site_label_3
_geom_angle_site_symmetry_1
_geom_angle_site_symmetry_2
_geom_angle_site_symmetry_3
_geom_angle
_geom_angle_publ_flag
O1 Cu1 O1 2_766 . . 180.0(2) no
O1 Cu1 N1 2_766 . . 92.06(14) no
O1 Cu1 N1 . . . 87.94(14) no
O1 Cu1 N1 2_766 . 2_766 87.94(14) no
O1 Cu1 N1 . . 2_766 92.07(14) no
N1 Cu1 N1 . . 2_766 180.0() no
O3W Cu2 O3W . . 2 180.00 no
O3W Cu2 N2 . . 2 89.13(12) no
O3W Cu2 N2 2 . 2 90.87(12) no
O3W Cu2 N2 . . . 90.87(12) no
O3W Cu2 N2 2 . . 89.13(12) no
N2 Cu2 N2 2 . . 180.00 no
O3W Cu2 O2W . . 2 94.49(13) no
O3W Cu2 O2W 2 . 2 85.51(13) no
N2 Cu2 O2W 2 . 2 92.17(13) no
N2 Cu2 O2W . . 2 87.83(13) no
O3W Cu2 O2W . . . 85.51(13) no
O3W Cu2 O2W 2 . . 94.49(13) no
N2 Cu2 O2W 2 . . 87.83(13) no
N2 Cu2 O2W . . . 92.17(13) no
O2W Cu2 O2W 2 . . 180.00 no
C3 S1 C6 . . . 104.33(19) no
C11 O1 Cu1 . . . 128.6(3) no
C1 N1 C5 . . . 117.5(4) no
C1 N1 Cu1 . . . 119.6(3) no
C5 N1 Cu1 . . . 122.5(3) no
C8 N2 C9 . . . 117.2(3) no
C8 N2 Cu2 . . . 121.3(3) no
C9 N2 Cu2 . . . 121.4(3) no
C14 N3 C13 . . . 121.3(3) no
C14 N3 C18 . . . 120.6(3) no
C13 N3 C18 . . . 118.1(3) no
N1 C1 C2 . . . 122.9(4) no
N1 C1 H1 . . . 118.50 no
C2 C1 H1 . . . 118.50 no
C1 C2 C3 . . . 118.3(4) no
C1 C2 H2 . . . 120.90 no
C3 C2 H2 . . . 120.90 no
C4 C3 C2 . . . 119.0(4) no
C4 C3 S1 . . . 123.0(3) no
C2 C3 S1 . . . 117.6(3) no
C5 C4 C3 . . . 119.2(4) no
C5 C4 H4 . . . 120.40 no
C3 C4 H4 . . . 120.40 no
N1 C5 C4 . . . 122.8(4) no
N1 C5 H5 . . . 118.60 no
C4 C5 H5 . . . 118.60 no
C7 C6 C10 . . . 119.0(3) no
C7 C6 S1 . . . 121.7(3) no
C10 C6 S1 . . . 118.8(3) no
C6 C7 C8 . . . 118.8(4) no
C6 C7 H7 . . . 120.60 no
C8 C7 H7 . . . 120.60 no
N2 C8 C7 . . . 123.0(4) no
N2 C8 H8 . . . 118.50 no
C7 C8 H8 . . . 118.50 no
N2 C9 C10 . . . 123.1(4) no
N2 C9 H9 . . . 118.40 no
C10 C9 H9 . . . 118.40 no
C9 C10 C6 . . . 118.9(4) no
C9 C10 H10 . . . 120.60 no
C6 C10 H10 . . . 120.60 no
O2 C11 O1 . . . 130.0(4) no
O2 C11 C12 . . . 117.5(4) no
O1 C11 C12 . . . 112.5(3) no
C13 C12 C16 . . . 119.3(4) no
C13 C12 C11 . . . 118.8(3) no
C16 C12 C11 . . . 121.8(3) no
N3 C13 C12 . . . 120.2(3) no
N3 C13 H13 . . . 119.90 no
C12 C13 H13 . . . 119.90 no
N3 C14 C15 . . . 119.7(4) no
N3 C14 H14 . . . 120.10 no
C15 C14 H14 . . . 120.10 no
C16 C15 C14 . . . 119.7(4) no
C16 C15 C17 . . . 120.2(3) no
C14 C15 C17 . . . 120.1(4) no
C15 C16 C12 . . . 119.5(3) no
C15 C16 H16 . . . 120.30 no
C12 C16 H16 . . . 120.30 no
O4 C17 O3 . . . 125.6(5) no
O4 C17 C15 . . . 116.9(4) no
O3 C17 C15 . . . 117.4(5) no
N3 C18 C19 . . . 111.1(3) no
N3 C18 H18A . . . 109.40 no
C19 C18 H18A . . . 109.40 no
N3 C18 H18B . . . 109.40 no
C19 C18 H18B . . . 109.40 no
H18A C18 H18B . . . 108.00 no
C20 C19 C24 . . . 120.0(4) no
C20 C19 C18 . . . 121.5(4) no
C24 C19 C18 . . . 118.5(4) no
C19 C20 C21 . . . 119.6(4) no
C19 C20 H20 . . . 120.20 no
C21 C20 H20 . . . 120.20 no
C22 C21 C20 . . . 120.7(4) no
C22 C21 H21 . . . 119.70 no
C20 C21 H21 . . . 119.70 no
C23 C22 C21 . . . 118.7(4) no
C23 C22 C25 . . . 120.5(4) no
C21 C22 C25 . . . 120.7(4) no
C22 C23 C24 . . . 121.3(5) no
C22 C23 H23 . . . 119.30 no
C24 C23 H23 . . . 119.30 no
C19 C24 C23 . . . 119.6(4) no
C19 C24 H24 . . . 120.20 no
C23 C24 H24 . . . 120.20 no
O5 C25 O6 . . . 124.9(4) no
O5 C25 C22 . . . 119.6(5) no
O6 C25 C22 . . . 115.4(4) no
H1W1 O1W H2W1 . . . 107.70 no
Cu2 O2W H1W2 . . . 108.20 no
Cu2 O2W H2W2 . . . 90.30 no
H1W2 O2W H2W2 . . . 107.70 no
Cu2 O3W H1W3 . . . 134.90 no
Cu2 O3W H2W3 . . . 116.70 no
H1W3 O3W H2W3 . . . 107.70 no
H1W4 O4W H2W4 . . . 107.70 no
H1W5 O5W H2W5 . . . 107.70 no
H1W6 O6W H2W6 . . . 107.70 no
H1W7 O7W H2W7 . . . 107.70 no
H1W8 O8W H2W8 . . . 107.70 no
H1W9 O9W H2W9 . . . 107.70 no

loop_
_geom_bond_atom_site_label_1
_geom_bond_atom_site_label_2
_geom_bond_site_symmetry_1
_geom_bond_site_symmetry_2
_geom_bond_distance
_geom_bond_publ_flag
Cu1 O1 . 2_766 1.937(3) no
Cu1 O1 . . 1.937(3) no
Cu1 N1 . . 2.021(4) no
Cu1 N1 . 2_766 2.021(4) no
Cu2 O3W . . 1.991(3) no
Cu2 O3W . 2 1.991(3) no
Cu2 N2 . 2 2.000(3) no
Cu2 N2 . . 2.000(3) no
Cu2 O2W . 2 2.406(4) no
Cu2 O2W . . 2.406(4) no
S1 C3 . . 1.764(4) no
S1 C6 . . 1.771(4) no
O1 C11 . . 1.249(5) no
O2 C11 . . 1.225(5) no
O3 C17 . . 1.229(6) no
O4 C17 . . 1.230(7) no
O5 C25 . . 1.232(6) no
O6 C25 . . 1.249(6) no
N1 C1 . . 1.334(6) no
N1 C5 . . 1.344(5) no
N2 C8 . . 1.332(6) no
N2 C9 . . 1.351(5) no
N3 C14 . . 1.334(5) no
N3 C13 . . 1.348(5) no
N3 C18 . . 1.500(4) no
C1 C2 . . 1.379(7) no
C1 H1 . . 0.9300 no
C2 C3 . . 1.382(6) no
C2 H2 . . 0.9300 no
C3 C4 . . 1.371(6) no
C4 C5 . . 1.363(6) no
C4 H4 . . 0.9300 no
C5 H5 . . 0.9300 no
C6 C7 . . 1.374(6) no
C6 C10 . . 1.377(6) no
C7 C8 . . 1.377(6) no
C7 H7 . . 0.9300 no
C8 H8 . . 0.9300 no
C9 C10 . . 1.363(5) no
C9 H9 . . 0.9300 no
C10 H10 . . 0.9300 no
C11 C12 . . 1.521(6) no
C12 C13 . . 1.367(5) no
C12 C16 . . 1.385(5) no
C13 H13 . . 0.9300 no
C14 C15 . . 1.387(5) no
C14 H14 . . 0.9300 no
C15 C16 . . 1.360(6) no
C15 C17 . . 1.518(6) no
C16 H16 . . 0.9300 no
C18 C19 . . 1.515(5) no
C18 H18A . . 0.9700 no
C18 H18B . . 0.9700 no
C19 C20 . . 1.366(6) no
C19 C24 . . 1.378(7) no
C20 C21 . . 1.397(5) no
C20 H20 . . 0.9300 no
C21 C22 . . 1.378(6) no
C21 H21 . . 0.9300 no
C22 C23 . . 1.364(7) no
C22 C25 . . 1.523(5) no
C23 C24 . . 1.383(6) no
C23 H23 . . 0.9300 no
C24 H24 . . 0.9300 no
O1W H1W1 . . 0.8499 no
O1W H2W1 . . 0.8500 no
O2W H1W2 . . 0.8500 no
O2W H2W2 . . 0.8500 no
O3W H1W3 . . 0.8500 no
O3W H2W3 . . 0.8500 no
O4W H1W4 . . 0.8500 no
O4W H2W4 . . 0.8500 no
O5W H1W5 . . 0.8500 no
O5W H2W5 . . 0.8500 no
O6W H1W6 . . 0.8501 no
O6W H2W6 . . 0.8500 no
O7W H1W7 . . 0.8501 no
O7W H2W7 . . 0.8501 no
O8W H1W8 . . 0.8500 no
O8W H2W8 . . 0.8500 no
O9W H1W9 . . 0.8500 no
O9W H2W9 . . 0.8499 no
